data_4120415
loop_
_publ_author_name
'Lakmal C. Kalutarage'
'Philip D. Martin'
'Mary Jane Heeg'
'Charles H. Winter'

_publ_section_title
;
 Volatile and Thermally Stable Mid to Late Transition Metal Complexes
 Containing \a-Imino Alkoxide Ligands, a New Strongly Reducing Coreagent,
 and Thermal Atomic Layer Deposition of Ni, Co, Fe, and Cr Metal Films
;
_journal_name_full 'Journal of the American Chemical Society'
_journal_page_first 12588
_journal_page_last 12591
_journal_paper_doi 10.1021/ja407014w
_journal_volume 135
_journal_year 2013
_chemical_formula_sum 'C30 H56 Mn N O'
_chemical_formula_weight 501.70
_chemical_name_systematic
; 
 ? 
;
_space_group_IT_number 19
_symmetry_space_group_name_Hall 'P 2ac 2ab'
_symmetry_space_group_name_H-M 'P 21 21 21'
_atom_sites_solution_hydrogens geom
_atom_sites_solution_primary direct
_atom_sites_solution_secondary difmap
_audit_creation_method SHELXL-97
_cell_angle_alpha 90.00
_cell_angle_beta 90.00
_cell_angle_gamma 90.00
_cell_formula_units_Z 4
_cell_length_a 9.1671(5)
_cell_length_b 16.1500(9)
_cell_length_c 20.4953(11)
_cell_measurement_temperature 100(2)
_cell_volume 3034.3(3)
_computing_structure_refinement 'SHELXL-97 (Sheldrick, 2008)'
_computing_structure_solution 'SHELXS-97 (Sheldrick, 2008)'
_diffrn_ambient_temperature 100(2)
_diffrn_measured_fraction_theta_full 0.986
_diffrn_measured_fraction_theta_max 0.986
_diffrn_radiation_monochromator graphite
_diffrn_radiation_source 'fine-focus sealed tube'
_diffrn_radiation_type MoK\a
_diffrn_radiation_wavelength 0.71073
_diffrn_reflns_av_R_equivalents 0.0413
_diffrn_reflns_av_sigmaI/netI 0.0179
_diffrn_reflns_limit_h_max 11
_diffrn_reflns_limit_h_min -11
_diffrn_reflns_limit_k_max 20
_diffrn_reflns_limit_k_min -20
_diffrn_reflns_limit_l_max 25
_diffrn_reflns_limit_l_min -25
_diffrn_reflns_number 143399
_diffrn_reflns_theta_full 26.44
_diffrn_reflns_theta_max 26.44
_diffrn_reflns_theta_min 1.61
_exptl_absorpt_coefficient_mu 0.455
_exptl_absorpt_correction_T_max 0.8028
_exptl_absorpt_correction_T_min 0.7242
_exptl_crystal_density_diffrn 1.098
_exptl_crystal_F_000 1104
_exptl_crystal_size_max 0.76
_exptl_crystal_size_mid 0.56
_exptl_crystal_size_min 0.50
_refine_diff_density_max 0.250
_refine_diff_density_min -0.300
_refine_diff_density_rms 0.038
_refine_ls_abs_structure_details 'Flack H D (1983), Acta Cryst. A39, 876-881'
_refine_ls_abs_structure_Flack -0.015(10)
_refine_ls_extinction_method none
_refine_ls_goodness_of_fit_ref 0.782
_refine_ls_hydrogen_treatment mixed
_refine_ls_matrix_type full
_refine_ls_number_parameters 316
_refine_ls_number_reflns 6176
_refine_ls_number_restraints 0
_refine_ls_restrained_S_all 0.782
_refine_ls_R_factor_all 0.0285
_refine_ls_R_factor_gt 0.0249
_refine_ls_shift/su_max 0.000
_refine_ls_shift/su_mean 0.000
_refine_ls_structure_factor_coef Fsqd
_refine_ls_weighting_details 'calc w=1/[\s^2^(Fo^2^)+(0.1000P)^2^+0.0000P] where P=(Fo^2^+2Fc^2^)/3'
_refine_ls_weighting_scheme calc
_refine_ls_wR_factor_gt 0.0819
_refine_ls_wR_factor_ref 0.0881
_reflns_number_gt 5818
_reflns_number_total 6176
_reflns_threshold_expression >2sigma(I)
_cod_data_source_file ja407014w_si_002_4.cif
_cod_data_source_block lk908_p212121_s
_cod_database_code 4120415

loop_
_symmetry_equiv_pos_as_xyz
'x, y, z'
'x+1/2, -y+1/2, -z'
'-x, y+1/2, -z+1/2'
'-x+1/2, -y, z+1/2'

loop_
_atom_site_label
_atom_site_type_symbol
_atom_site_fract_x
_atom_site_fract_y
_atom_site_fract_z
_atom_site_U_iso_or_equiv
_atom_site_adp_type
_atom_site_occupancy
_atom_site_symmetry_multiplicity
_atom_site_calc_flag
_atom_site_refinement_flags
Mn1 Mn 0.37527(3) 0.076731(13) 0.102730(10) 0.01635(8) Uani 1 1 d .
O1 O 0.42482(13) 0.17911(6) 0.14978(4) 0.0170(2) Uani 1 1 d .
O2 O 0.46672(13) -0.02866(6) 0.07810(5) 0.0179(2) Uani 1 1 d .
C1 C 0.48648(18) -0.04553(9) 0.01260(7) 0.0159(3) Uani 1 1 d .
C2 C 0.40122(17) 0.01519(9) -0.02902(7) 0.0157(3) Uani 1 1 d .
H10 H 0.3943 0.0064 -0.0748 0.019 Uiso 1 1 calc R
N2 N 0.33910(14) 0.07742(7) -0.00364(6) 0.0152(3) Uani 1 1 d .
C4 C 0.2567(2) 0.13845(9) -0.04357(8) 0.0212(3) Uani 1 1 d .
C5 C 0.3232(3) 0.22258(11) -0.02832(10) 0.0434(6) Uani 1 1 d .
H3 H 0.3200 0.2323 0.0189 0.065 Uiso 1 1 calc R
H1 H 0.2678 0.2659 -0.0508 0.065 Uiso 1 1 calc R
H2 H 0.4248 0.2237 -0.0432 0.065 Uiso 1 1 calc R
C6 C 0.1003(2) 0.13411(15) -0.02009(9) 0.0411(5) Uani 1 1 d .
H5 H 0.0591 0.0799 -0.0312 0.062 Uiso 1 1 calc R
H6 H 0.0431 0.1778 -0.0412 0.062 Uiso 1 1 calc R
H4 H 0.0976 0.1418 0.0273 0.062 Uiso 1 1 calc R
C7 C 0.2641(2) 0.12292(10) -0.11681(7) 0.0240(3) Uani 1 1 d .
H7 H 0.3662 0.1226 -0.1309 0.036 Uiso 1 1 calc R
H8 H 0.2114 0.1669 -0.1398 0.036 Uiso 1 1 calc R
H9 H 0.2193 0.0693 -0.1268 0.036 Uiso 1 1 calc R
C8 C 0.4151(2) -0.13458(9) -0.00154(7) 0.0214(3) Uani 1 1 d .
C9 C 0.2492(2) -0.12426(10) 0.00135(8) 0.0273(4) Uani 1 1 d .
H11 H 0.2157 -0.0946 -0.0376 0.041 Uiso 1 1 calc R
H12 H 0.2228 -0.0927 0.0404 0.041 Uiso 1 1 calc R
H13 H 0.2029 -0.1789 0.0030 0.041 Uiso 1 1 calc R
C10 C 0.4533(2) -0.17388(10) -0.06772(7) 0.0283(4) Uani 1 1 d .
H14 H 0.3956 -0.2244 -0.0738 0.042 Uiso 1 1 calc R
H16 H 0.5574 -0.1877 -0.0687 0.042 Uiso 1 1 calc R
H15 H 0.4313 -0.1346 -0.1028 0.042 Uiso 1 1 calc R
C11 C 0.4567(2) -0.19578(9) 0.05313(8) 0.0274(4) Uani 1 1 d .
H18 H 0.4388 -0.1700 0.0957 0.041 Uiso 1 1 calc R
H17 H 0.5602 -0.2101 0.0493 0.041 Uiso 1 1 calc R
H19 H 0.3975 -0.2461 0.0491 0.041 Uiso 1 1 calc R
C12 C 0.65408(18) -0.03119(9) -0.00573(7) 0.0200(3) Uani 1 1 d .
C13 C 0.6994(2) 0.05249(10) 0.02366(9) 0.0255(4) Uani 1 1 d .
H22 H 0.6841 0.0514 0.0710 0.038 Uiso 1 1 calc R
H20 H 0.6402 0.0967 0.0044 0.038 Uiso 1 1 calc R
H21 H 0.8026 0.0627 0.0144 0.038 Uiso 1 1 calc R
C14 C 0.7514(2) -0.09751(10) 0.02408(9) 0.0283(4) Uani 1 1 d .
H23 H 0.8538 -0.0810 0.0197 0.042 Uiso 1 1 calc R
H24 H 0.7356 -0.1502 0.0014 0.042 Uiso 1 1 calc R
H25 H 0.7274 -0.1040 0.0704 0.042 Uiso 1 1 calc R
C15 C 0.6874(2) -0.02521(11) -0.07905(8) 0.0292(4) Uani 1 1 d .
H26 H 0.7921 -0.0160 -0.0854 0.044 Uiso 1 1 calc R
H27 H 0.6327 0.0211 -0.0980 0.044 Uiso 1 1 calc R
H28 H 0.6585 -0.0769 -0.1006 0.044 Uiso 1 1 calc R
C16 C 0.37334(18) 0.18672(8) 0.21330(6) 0.0152(3) Uani 1 1 d .
C17 C 0.30171(19) 0.27678(9) 0.22034(7) 0.0189(3) Uani 1 1 d .
C18 C 0.2616(2) 0.30276(10) 0.29019(8) 0.0251(4) Uani 1 1 d .
H29 H 0.2149 0.3573 0.2893 0.038 Uiso 1 1 calc R
H31 H 0.3502 0.3054 0.3169 0.038 Uiso 1 1 calc R
H30 H 0.1942 0.2621 0.3089 0.038 Uiso 1 1 calc R
C19 C 0.4012(2) 0.34338(9) 0.19156(8) 0.0266(4) Uani 1 1 d .
H34 H 0.4312 0.3271 0.1475 0.040 Uiso 1 1 calc R
H32 H 0.4878 0.3497 0.2192 0.040 Uiso 1 1 calc R
H33 H 0.3485 0.3961 0.1896 0.040 Uiso 1 1 calc R
C20 C 0.1617(2) 0.27722(10) 0.17953(8) 0.0268(4) Uani 1 1 d .
H35 H 0.1202 0.3331 0.1792 0.040 Uiso 1 1 calc R
H37 H 0.0911 0.2386 0.1985 0.040 Uiso 1 1 calc R
H36 H 0.1843 0.2602 0.1348 0.040 Uiso 1 1 calc R
C21 C 0.49966(18) 0.15964(9) 0.26295(7) 0.0183(3) Uani 1 1 d .
C22 C 0.4455(2) 0.13908(10) 0.33227(7) 0.0245(4) Uani 1 1 d .
H39 H 0.3814 0.0905 0.3306 0.037 Uiso 1 1 calc R
H40 H 0.3914 0.1864 0.3498 0.037 Uiso 1 1 calc R
H38 H 0.5293 0.1272 0.3605 0.037 Uiso 1 1 calc R
C23 C 0.6204(2) 0.22467(10) 0.26767(8) 0.0258(3) Uani 1 1 d .
H42 H 0.7022 0.2022 0.2929 0.039 Uiso 1 1 calc R
H43 H 0.5825 0.2742 0.2894 0.039 Uiso 1 1 calc R
H41 H 0.6539 0.2392 0.2237 0.039 Uiso 1 1 calc R
C24 C 0.5711(2) 0.08036(10) 0.23666(8) 0.0250(3) Uani 1 1 d .
H44 H 0.6177 0.0921 0.1946 0.038 Uiso 1 1 calc R
H45 H 0.4965 0.0375 0.2308 0.038 Uiso 1 1 calc R
H46 H 0.6447 0.0609 0.2677 0.038 Uiso 1 1 calc R
C25 C 0.25028(18) 0.12586(9) 0.22545(7) 0.0166(3) Uani 1 1 d .
H56 H 0.1946 0.1305 0.2644 0.020 Uiso 1 1 calc R
N1 N 0.21978(14) 0.06913(8) 0.18528(6) 0.0167(3) Uani 1 1 d .
C27 C 0.10236(18) 0.00778(9) 0.19752(7) 0.0206(3) Uani 1 1 d .
C28 C -0.0008(2) 0.01328(12) 0.13906(8) 0.0304(4) Uani 1 1 d .
H47 H -0.0465 0.0681 0.1381 0.046 Uiso 1 1 calc R
H48 H -0.0765 -0.0293 0.1429 0.046 Uiso 1 1 calc R
H49 H 0.0544 0.0045 0.0987 0.046 Uiso 1 1 calc R
C29 C 0.0153(2) 0.02290(11) 0.25994(8) 0.0262(4) Uani 1 1 d .
H52 H 0.0808 0.0200 0.2977 0.039 Uiso 1 1 calc R
H50 H -0.0608 -0.0194 0.2641 0.039 Uiso 1 1 calc R
H51 H -0.0299 0.0778 0.2581 0.039 Uiso 1 1 calc R
C30 C 0.1755(2) -0.07679(10) 0.20007(8) 0.0283(4) Uani 1 1 d .
H53 H 0.2385 -0.0836 0.1618 0.042 Uiso 1 1 calc R
H55 H 0.1007 -0.1202 0.2002 0.042 Uiso 1 1 calc R
H54 H 0.2343 -0.0810 0.2399 0.042 Uiso 1 1 calc R

loop_
_atom_site_aniso_label
_atom_site_aniso_U_11
_atom_site_aniso_U_22
_atom_site_aniso_U_33
_atom_site_aniso_U_23
_atom_site_aniso_U_13
_atom_site_aniso_U_12
Mn1 0.02112(13) 0.01525(12) 0.01268(11) -0.00294(8) 0.00049(8) -0.00031(9)
O1 0.0229(6) 0.0163(5) 0.0117(5) -0.0025(4) 0.0023(4) -0.0016(4)
O2 0.0281(6) 0.0146(5) 0.0109(5) -0.0020(4) -0.0015(4) 0.0013(4)
C1 0.0206(8) 0.0133(6) 0.0138(7) -0.0023(5) -0.0032(6) 0.0004(6)
C2 0.0170(8) 0.0158(6) 0.0142(6) -0.0011(5) -0.0005(5) -0.0029(6)
N2 0.0174(7) 0.0130(5) 0.0151(6) -0.0002(5) -0.0012(4) -0.0005(5)
C4 0.0270(9) 0.0183(7) 0.0182(7) 0.0018(6) -0.0034(6) 0.0077(7)
C5 0.0796(17) 0.0162(8) 0.0344(10) 0.0020(7) -0.0104(10) 0.0041(9)
C6 0.0311(12) 0.0677(13) 0.0245(9) 0.0108(9) 0.0043(8) 0.0258(10)
C7 0.0286(9) 0.0246(8) 0.0188(8) 0.0049(6) -0.0007(6) 0.0069(7)
C8 0.0363(10) 0.0126(6) 0.0152(7) -0.0017(5) -0.0048(6) -0.0022(6)
C9 0.0344(11) 0.0216(8) 0.0258(8) 0.0006(6) -0.0043(7) -0.0104(7)
C10 0.0487(12) 0.0169(7) 0.0193(8) -0.0050(6) -0.0079(7) -0.0006(7)
C11 0.0464(12) 0.0134(7) 0.0225(8) 0.0018(6) -0.0070(7) -0.0013(7)
C12 0.0226(9) 0.0187(7) 0.0188(7) -0.0028(6) -0.0022(6) 0.0051(6)
C13 0.0212(9) 0.0217(8) 0.0334(9) -0.0052(7) -0.0011(7) -0.0040(6)
C14 0.0299(10) 0.0264(8) 0.0286(9) -0.0032(7) -0.0068(7) 0.0097(7)
C15 0.0272(10) 0.0362(9) 0.0241(8) 0.0008(7) 0.0039(7) 0.0030(8)
C16 0.0192(7) 0.0140(6) 0.0124(6) -0.0012(5) 0.0011(6) -0.0016(6)
C17 0.0241(9) 0.0148(7) 0.0177(7) 0.0000(6) 0.0027(6) 0.0032(6)
C18 0.0346(10) 0.0201(7) 0.0205(8) -0.0045(6) 0.0038(7) 0.0053(7)
C19 0.0371(11) 0.0170(7) 0.0257(8) 0.0005(6) 0.0043(7) 0.0006(7)
C20 0.0304(10) 0.0229(8) 0.0272(8) 0.0009(6) -0.0051(7) 0.0062(7)
C21 0.0216(9) 0.0174(7) 0.0159(7) -0.0011(6) -0.0018(6) 0.0004(6)
C22 0.0307(10) 0.0221(8) 0.0208(7) 0.0032(6) -0.0045(6) -0.0019(7)
C23 0.0256(9) 0.0273(8) 0.0245(8) 0.0003(6) -0.0030(7) -0.0053(7)
C24 0.0260(9) 0.0221(7) 0.0270(8) -0.0017(7) -0.0055(6) 0.0059(7)
C25 0.0184(8) 0.0178(7) 0.0136(7) 0.0011(5) 0.0005(6) 0.0016(6)
N1 0.0181(7) 0.0170(6) 0.0150(6) 0.0008(5) 0.0001(5) -0.0002(5)
C27 0.0227(9) 0.0215(7) 0.0176(7) 0.0010(6) 0.0000(6) -0.0059(6)
C28 0.0286(11) 0.0382(9) 0.0245(8) 0.0018(7) -0.0041(7) -0.0125(8)
C29 0.0273(10) 0.0275(8) 0.0238(8) -0.0004(6) 0.0049(7) -0.0081(7)
C30 0.0396(10) 0.0212(7) 0.0240(8) 0.0005(7) 0.0050(7) -0.0063(8)

loop_
_atom_type_symbol
_atom_type_description
_atom_type_scat_dispersion_real
_atom_type_scat_dispersion_imag
_atom_type_scat_source
C C 0.0033 0.0016 'International Tables Vol C Tables 4.2.6.8 and 6.1.1.4'
H H 0.0000 0.0000 'International Tables Vol C Tables 4.2.6.8 and 6.1.1.4'
N N 0.0061 0.0033 'International Tables Vol C Tables 4.2.6.8 and 6.1.1.4'
O O 0.0106 0.0060 'International Tables Vol C Tables 4.2.6.8 and 6.1.1.4'
Mn Mn 0.3368 0.7283 'International Tables Vol C Tables 4.2.6.8 and 6.1.1.4'

loop_
_geom_angle_atom_site_label_1
_geom_angle_atom_site_label_2
_geom_angle_atom_site_label_3
_geom_angle
O2 Mn1 O1 139.12(5)
O2 Mn1 N2 79.30(4)
O1 Mn1 N2 121.00(4)
O2 Mn1 N1 115.02(5)
O1 Mn1 N1 79.68(4)
N2 Mn1 N1 131.18(5)
C16 O1 Mn1 117.06(8)
C1 O2 Mn1 118.47(9)
O2 C1 C2 110.57(12)
O2 C1 C12 109.01(12)
C2 C1 C12 105.63(12)
O2 C1 C8 107.36(12)
C2 C1 C8 105.52(12)
C12 C1 C8 118.60(12)
N2 C2 C1 120.91(12)
N2 C2 H10 119.5
C1 C2 H10 119.5
C2 N2 C4 121.88(12)
C2 N2 Mn1 109.53(10)
C4 N2 Mn1 128.59(9)
N2 C4 C6 105.98(13)
N2 C4 C5 105.96(14)
C6 C4 C5 110.84(17)
N2 C4 C7 114.24(13)
C6 C4 C7 110.35(15)
C5 C4 C7 109.37(15)
C4 C5 H3 109.5
C4 C5 H1 109.5
H3 C5 H1 109.5
C4 C5 H2 109.5
H3 C5 H2 109.5
H1 C5 H2 109.5
C4 C6 H5 109.5
C4 C6 H6 109.5
H5 C6 H6 109.5
C4 C6 H4 109.5
H5 C6 H4 109.5
H6 C6 H4 109.5
C4 C7 H7 109.5
C4 C7 H8 109.5
H7 C7 H8 109.5
C4 C7 H9 109.5
H7 C7 H9 109.5
H8 C7 H9 109.5
C9 C8 C10 107.76(14)
C9 C8 C11 106.69(14)
C10 C8 C11 108.66(13)
C9 C8 C1 107.46(13)
C10 C8 C1 115.85(14)
C11 C8 C1 110.01(12)
C8 C9 H11 109.5
C8 C9 H12 109.5
H11 C9 H12 109.5
C8 C9 H13 109.5
H11 C9 H13 109.5
H12 C9 H13 109.5
C8 C10 H14 109.5
C8 C10 H16 109.5
H14 C10 H16 109.5
C8 C10 H15 109.5
H14 C10 H15 109.5
H16 C10 H15 109.5
C8 C11 H18 109.5
C8 C11 H17 109.5
H18 C11 H17 109.5
C8 C11 H19 109.5
H18 C11 H19 109.5
H17 C11 H19 109.5
C14 C12 C15 108.69(14)
C14 C12 C13 107.65(13)
C15 C12 C13 105.94(14)
C14 C12 C1 111.52(13)
C15 C12 C1 115.46(13)
C13 C12 C1 107.15(12)
C12 C13 H22 109.5
C12 C13 H20 109.5
H22 C13 H20 109.5
C12 C13 H21 109.5
H22 C13 H21 109.5
H20 C13 H21 109.5
C12 C14 H23 109.5
C12 C14 H24 109.5
H23 C14 H24 109.5
C12 C14 H25 109.5
H23 C14 H25 109.5
H24 C14 H25 109.5
C12 C15 H26 109.5
C12 C15 H27 109.5
H26 C15 H27 109.5
C12 C15 H28 109.5
H26 C15 H28 109.5
H27 C15 H28 109.5
O1 C16 C25 110.42(11)
O1 C16 C17 107.68(11)
C25 C16 C17 105.58(12)
O1 C16 C21 108.98(12)
C25 C16 C21 104.85(11)
C17 C16 C21 119.12(11)
C19 C17 C20 106.62(13)
C19 C17 C18 108.07(13)
C20 C17 C18 107.88(14)
C19 C17 C16 111.07(13)
C20 C17 C16 107.36(12)
C18 C17 C16 115.46(12)
C17 C18 H29 109.5
C17 C18 H31 109.5
H29 C18 H31 109.5
C17 C18 H30 109.5
H29 C18 H30 109.5
H31 C18 H30 109.5
C17 C19 H34 109.5
C17 C19 H32 109.5
H34 C19 H32 109.5
C17 C19 H33 109.5
H34 C19 H33 109.5
H32 C19 H33 109.5
C17 C20 H35 109.5
C17 C20 H37 109.5
H35 C20 H37 109.5
C17 C20 H36 109.5
H35 C20 H36 109.5
H37 C20 H36 109.5
C23 C21 C24 106.62(14)
C23 C21 C22 108.84(12)
C24 C21 C22 106.33(12)
C23 C21 C16 112.08(12)
C24 C21 C16 108.24(11)
C22 C21 C16 114.30(13)
C21 C22 H39 109.5
C21 C22 H40 109.5
H39 C22 H40 109.5
C21 C22 H38 109.5
H39 C22 H38 109.5
H40 C22 H38 109.5
C21 C23 H42 109.5
C21 C23 H43 109.5
H42 C23 H43 109.5
C21 C23 H41 109.5
H42 C23 H41 109.5
H43 C23 H41 109.5
C21 C24 H44 109.5
C21 C24 H45 109.5
H44 C24 H45 109.5
C21 C24 H46 109.5
H44 C24 H46 109.5
H45 C24 H46 109.5
N1 C25 C16 121.85(13)
N1 C25 H56 119.1
C16 C25 H56 119.1
C25 N1 C27 122.31(13)
C25 N1 Mn1 108.37(10)
C27 N1 Mn1 129.24(9)
N1 C27 C30 106.58(13)
N1 C27 C29 114.44(13)
C30 C27 C29 110.16(13)
N1 C27 C28 106.10(12)
C30 C27 C28 110.57(14)
C29 C27 C28 108.89(14)
C27 C28 H47 109.5
C27 C28 H48 109.5
H47 C28 H48 109.5
C27 C28 H49 109.5
H47 C28 H49 109.5
H48 C28 H49 109.5
C27 C29 H52 109.5
C27 C29 H50 109.5
H52 C29 H50 109.5
C27 C29 H51 109.5
H52 C29 H51 109.5
H50 C29 H51 109.5
C27 C30 H53 109.5
C27 C30 H55 109.5
H53 C30 H55 109.5
C27 C30 H54 109.5
H53 C30 H54 109.5
H55 C30 H54 109.5

loop_
_geom_bond_atom_site_label_1
_geom_bond_atom_site_label_2
_geom_bond_distance
Mn1 O2 1.9633(10)
Mn1 O1 1.9672(10)
Mn1 N2 2.2053(12)
Mn1 N1 2.2157(13)
O1 C16 1.3904(16)
O2 C1 1.3818(17)
C1 C2 1.517(2)
C1 C12 1.599(2)
C1 C8 1.606(2)
C2 N2 1.267(2)
C2 H10 0.9500
N2 C4 1.4873(19)
C4 C6 1.514(3)
C4 C5 1.522(2)
C4 C7 1.523(2)
C5 H3 0.9800
C5 H1 0.9800
C5 H2 0.9800
C6 H5 0.9800
C6 H6 0.9800
C6 H4 0.9800
C7 H7 0.9800
C7 H8 0.9800
C7 H9 0.9800
C8 C9 1.531(3)
C8 C10 1.538(2)
C8 C11 1.542(2)
C9 H11 0.9800
C9 H12 0.9800
C9 H13 0.9800
C10 H14 0.9800
C10 H16 0.9800
C10 H15 0.9800
C11 H18 0.9800
C11 H17 0.9800
C11 H19 0.9800
C12 C14 1.522(2)
C12 C15 1.536(2)
C12 C13 1.537(2)
C13 H22 0.9800
C13 H20 0.9800
C13 H21 0.9800
C14 H23 0.9800
C14 H24 0.9800
C14 H25 0.9800
C15 H26 0.9800
C15 H27 0.9800
C15 H28 0.9800
C16 C25 1.517(2)
C16 C17 1.6023(19)
C16 C21 1.602(2)
C17 C19 1.529(2)
C17 C20 1.532(2)
C17 C18 1.536(2)
C18 H29 0.9800
C18 H31 0.9800
C18 H30 0.9800
C19 H34 0.9800
C19 H32 0.9800
C19 H33 0.9800
C20 H35 0.9800
C20 H37 0.9800
C20 H36 0.9800
C21 C23 1.529(2)
C21 C24 1.536(2)
C21 C22 1.541(2)
C22 H39 0.9800
C22 H40 0.9800
C22 H38 0.9800
C23 H42 0.9800
C23 H43 0.9800
C23 H41 0.9800
C24 H44 0.9800
C24 H45 0.9800
C24 H46 0.9800
C25 N1 1.2632(19)
C25 H56 0.9500
N1 C27 1.4843(19)
C27 C30 1.522(2)
C27 C29 1.527(2)
C27 C28 1.529(2)
C28 H47 0.9800
C28 H48 0.9800
C28 H49 0.9800
C29 H52 0.9800
C29 H50 0.9800
C29 H51 0.9800
C30 H53 0.9800
C30 H55 0.9800
C30 H54 0.9800

loop_
_geom_torsion_atom_site_label_1
_geom_torsion_atom_site_label_2
_geom_torsion_atom_site_label_3
_geom_torsion_atom_site_label_4
_geom_torsion
O2 Mn1 O1 C16 -101.73(12)
N2 Mn1 O1 C16 146.97(10)
N1 Mn1 O1 C16 14.80(10)
O1 Mn1 O2 C1 -115.89(11)
N2 Mn1 O2 C1 9.74(11)
N1 Mn1 O2 C1 140.38(10)
Mn1 O2 C1 C2 -12.49(16)
Mn1 O2 C1 C12 103.21(11)
Mn1 O2 C1 C8 -127.13(11)
O2 C1 C2 N2 8.3(2)
C12 C1 C2 N2 -109.46(16)
C8 C1 C2 N2 124.13(15)
C1 C2 N2 C4 179.11(14)
C1 C2 N2 Mn1 -0.86(17)
O2 Mn1 N2 C2 -4.52(11)
O1 Mn1 N2 C2 137.13(10)
N1 Mn1 N2 C2 -118.52(11)
O2 Mn1 N2 C4 175.51(13)
O1 Mn1 N2 C4 -42.84(15)
N1 Mn1 N2 C4 61.51(14)
C2 N2 C4 C6 117.27(17)
Mn1 N2 C4 C6 -62.76(17)
C2 N2 C4 C5 -124.91(17)
Mn1 N2 C4 C5 55.06(19)
C2 N2 C4 C7 -4.4(2)
Mn1 N2 C4 C7 175.53(11)
O2 C1 C8 C9 72.17(15)
C2 C1 C8 C9 -45.80(16)
C12 C1 C8 C9 -163.83(13)
O2 C1 C8 C10 -167.31(14)
C2 C1 C8 C10 74.72(18)
C12 C1 C8 C10 -43.31(19)
O2 C1 C8 C11 -43.61(17)
C2 C1 C8 C11 -161.58(13)
C12 C1 C8 C11 80.39(17)
O2 C1 C12 C14 70.47(15)
C2 C1 C12 C14 -170.69(12)
C8 C1 C12 C14 -52.72(17)
O2 C1 C12 C15 -164.83(12)
C2 C1 C12 C15 -45.99(16)
C8 C1 C12 C15 71.99(17)
O2 C1 C12 C13 -47.10(15)
C2 C1 C12 C13 71.74(14)
C8 C1 C12 C13 -170.29(12)
Mn1 O1 C16 C25 -17.79(15)
Mn1 O1 C16 C17 -132.60(10)
Mn1 O1 C16 C21 96.88(12)
O1 C16 C17 C19 -46.61(16)
C25 C16 C17 C19 -164.58(12)
C21 C16 C17 C19 78.03(16)
O1 C16 C17 C20 69.59(15)
C25 C16 C17 C20 -48.38(15)
C21 C16 C17 C20 -165.78(13)
O1 C16 C17 C18 -170.07(14)
C25 C16 C17 C18 71.95(16)
C21 C16 C17 C18 -45.44(19)
O1 C16 C21 C23 73.55(15)
C25 C16 C21 C23 -168.22(12)
C17 C16 C21 C23 -50.45(18)
O1 C16 C21 C24 -43.74(15)
C25 C16 C21 C24 74.48(14)
C17 C16 C21 C24 -167.75(13)
O1 C16 C21 C22 -162.00(12)
C25 C16 C21 C22 -43.78(16)
C17 C16 C21 C22 73.99(17)
O1 C16 C25 N1 10.20(19)
C17 C16 C25 N1 126.32(14)
C21 C16 C25 N1 -107.04(15)
C16 C25 N1 C27 178.23(13)
C16 C25 N1 Mn1 1.21(17)
O2 Mn1 N1 C25 131.39(10)
O1 Mn1 N1 C25 -8.35(10)
N2 Mn1 N1 C25 -130.78(10)
O2 Mn1 N1 C27 -45.36(14)
O1 Mn1 N1 C27 174.91(13)
N2 Mn1 N1 C27 52.48(14)
C25 N1 C27 C30 -117.85(16)
Mn1 N1 C27 C30 58.50(16)
C25 N1 C27 C29 4.2(2)
Mn1 N1 C27 C29 -179.47(11)
C25 N1 C27 C28 124.28(16)
Mn1 N1 C27 C28 -59.38(17)
